data_7216090
loop_
_publ_author_name
'Yucesan, Gundog'
'Yu, Ming Hui'
'Ouellette, Wayne'
'O'Connor, Charles J.'
'Zubieta, Jon'

_publ_section_title
;
 Secondary metal--ligand cationic subunits {ML}n+ as structural
 determinants in the oxovanadium/phenylphosphonate/{ML}n+ system, where
 {ML} is a Cu2+/organonitrogen moiety
;
_journal_issue 80
_journal_name_full CrystEngComm
_journal_page_first 480
_journal_paper_doi 10.1039/b506250k
_journal_volume 7
_journal_year 2005
_chemical_formula_sum 'C30 H24 Cu2 N5 O11 P3 V'
_chemical_formula_weight 901.47
_chemical_name_systematic
;
?
;
_space_group_IT_number 14
_symmetry_cell_setting monoclinic
_symmetry_space_group_name_Hall '-P 2ybc'
_symmetry_space_group_name_H-M 'P 1 21/c 1'
_atom_sites_solution_hydrogens geom
_atom_sites_solution_primary direct
_atom_sites_solution_secondary difmap
_audit_creation_method SHELXL-97
_cell_angle_alpha 90.00
_cell_angle_beta 87.155(3)
_cell_angle_gamma 90.00
_cell_formula_units_Z 4
_cell_length_a 13.4837(13)
_cell_length_b 13.7172(13)
_cell_length_c 18.9414(18)
_cell_measurement_reflns_used 8334
_cell_measurement_temperature 93(2)
_cell_measurement_theta_max 28
_cell_measurement_theta_min 1.51
_cell_volume 3499.1(6)
_computing_structure_refinement 'SHELXL-97 (Sheldrick, 1997)'
_computing_structure_solution 'SHELXS-97 (Sheldrick, 1990)'
_diffrn_ambient_temperature 93(2)
_diffrn_detector_area_resol_mean 512
_diffrn_measured_fraction_theta_full 1.000
_diffrn_measured_fraction_theta_max 1.000
_diffrn_measurement_device_type 'CCD area detector'
_diffrn_measurement_method 'Phi and omega scans'
_diffrn_radiation_monochromator graphite
_diffrn_radiation_source 'fine-focus sealed tube'
_diffrn_radiation_type MoK\a
_diffrn_radiation_wavelength 0.71073
_diffrn_reflns_av_R_equivalents 0.0529
_diffrn_reflns_av_sigmaI/netI 0.0464
_diffrn_reflns_limit_h_max 17
_diffrn_reflns_limit_h_min -17
_diffrn_reflns_limit_k_max 18
_diffrn_reflns_limit_k_min -18
_diffrn_reflns_limit_l_max 25
_diffrn_reflns_limit_l_min -25
_diffrn_reflns_number 35794
_diffrn_reflns_theta_full 28.00
_diffrn_reflns_theta_max 28.00
_diffrn_reflns_theta_min 1.51
_diffrn_standards_decay_% 0.001
_exptl_absorpt_coefficient_mu 1.670
_exptl_absorpt_correction_type multi-scan
_exptl_absorpt_process_details 'SADABS SHELX-97 (shledrick, 1997)'
_exptl_crystal_colour Green
_exptl_crystal_density_diffrn 1.711
_exptl_crystal_density_method 'not measured'
_exptl_crystal_description plate
_exptl_crystal_F_000 1812
_exptl_crystal_size_max 0.11
_exptl_crystal_size_mid 0.06
_exptl_crystal_size_min 0.05
_refine_diff_density_max 0.833
_refine_diff_density_min -1.294
_refine_diff_density_rms 0.279
_refine_ls_extinction_method none
_refine_ls_goodness_of_fit_ref 1.062
_refine_ls_hydrogen_treatment constr
_refine_ls_matrix_type full
_refine_ls_number_parameters 469
_refine_ls_number_reflns 8434
_refine_ls_number_restraints 0
_refine_ls_restrained_S_all 1.062
_refine_ls_R_factor_all 0.0878
_refine_ls_R_factor_gt 0.0638
_refine_ls_shift/su_max 0.000
_refine_ls_shift/su_mean 0.000
_refine_ls_structure_factor_coef Fsqd
_refine_ls_weighting_details 'calc w=1/[\s^2^(Fo^2^)+(0.0562P)^2^+0.0000P] where P=(Fo^2^+2Fc^2^)/3'
_refine_ls_weighting_scheme calc
_refine_ls_wR_factor_gt 0.1098
_refine_ls_wR_factor_ref 0.1291
_reflns_number_gt 5393
_reflns_number_total 8434
_reflns_threshold_expression >2sigma(I)
_cod_data_source_file b506250k.txt
_cod_data_source_block 2
_cod_depositor_comments
;
The following automatic conversions were performed:

'_symmetry_cell_setting' value 'Monoclinic' changed to 'monoclinic'
according to
/usr/data/users/saulius/automatic-downloads/retrospective/RSC/lib/dictionaries/cif_core.dic
dictionary named 'cif_core.dic' version 2.4.2 from 2011-04-26.

Automatic conversion script
Id: cif_fix_values 2281 2013-09-26 08:29:07Z andrius 
;
_cod_original_sg_symbol_H-M P21/c
_cod_database_code 7216090

loop_
_symmetry_equiv_pos_as_xyz
'x, y, z'
'-x, y+1/2, -z+1/2'
'-x, -y, -z'
'x, -y-1/2, z-1/2'

loop_
_atom_site_label
_atom_site_type_symbol
_atom_site_fract_x
_atom_site_fract_y
_atom_site_fract_z
_atom_site_U_iso_or_equiv
_atom_site_adp_type
_atom_site_occupancy
_atom_site_symmetry_multiplicity
_atom_site_calc_flag
_atom_site_refinement_flags
Cu1 Cu 0.037999(8) 0.905740(8) 0.229110(6) 0.00751(3) Uani 1 1 d .
Cu2 Cu -0.036900(8) 0.409941(8) 0.044128(6) 0.00740(3) Uani 1 1 d .
V1 V -0.026879(11) 0.833499(11) -0.037660(8) 0.00685(4) Uani 1 1 d .
P1 P -0.079591(16) 0.970662(16) 0.097280(11) 0.00484(5) Uani 1 1 d .
P2 P -0.106471(17) 0.665047(17) 0.071370(12) 0.00788(5) Uani 1 1 d .
P3 P 0.107051(17) 0.325658(17) 0.147362(12) 0.00744(5) Uani 1 1 d .
O1 O -0.03650(5) 0.89061(5) 0.14301(3) 0.00626(12) Uani 1 1 d .
O2 O -0.01902(5) 1.06311(4) 0.10410(3) 0.00660(12) Uani 1 1 d .
O3 O -0.08560(5) 0.93671(5) 0.02120(3) 0.00695(12) Uani 1 1 d .
O4 O 0.07671(5) 0.79469(5) -0.01250(4) 0.01157(13) Uani 1 1 d .
O5 O -0.11981(5) 0.74549(5) 0.01810(3) 0.00968(12) Uani 1 1 d .
O6 O -0.05300(5) 0.70510(5) 0.13751(3) 0.01257(13) Uani 1 1 d .
O7 O -0.04832(5) 0.57700(5) 0.04360(3) 0.01098(14) Uani 1 1 d .
O8 O 0.08040(5) 0.40752(5) 0.09781(4) 0.00995(13) Uani 1 1 d .
O9 O 0.07559(5) 0.34620(5) 0.22360(3) 0.01034(13) Uani 1 1 d .
O10 O 0.06689(5) 0.22700(5) 0.12400(3) 0.01331(14) Uani 1 1 d .
O90 O 0.01578(7) 1.06759(6) 0.24490(4) 0.02090(16) Uani 1 1 d .
N1 N 0.17221(6) 0.91011(6) 0.17018(4) 0.01070(16) Uani 1 1 d .
N2 N 0.13327(6) 0.89448(6) 0.30450(4) 0.01071(15) Uani 1 1 d .
N3 N 0.13142(6) 0.88659(6) 0.37591(4) 0.00801(14) Uani 1 1 d .
N4 N 0.16301(6) 0.89078(5) 0.50929(4) 0.00588(13) Uani 1 1 d .
N10 N 0.29003(6) 0.86988(6) 0.33647(5) 0.01324(16) Uani 1 1 d .
C1 C 0.18622(8) 0.92388(8) 0.10031(5) 0.01517(19) Uani 1 1 d .
H1 H 0.1307 0.9325 0.0738 0.018 Uiso 1 1 calc R
C2 C 0.27855(8) 0.92599(10) 0.06570(5) 0.0230(2) Uani 1 1 d .
H2 H 0.2854 0.9368 0.0172 0.028 Uiso 1 1 calc R
C3 C 0.36071(8) 0.91145(10) 0.10541(6) 0.0258(3) Uani 1 1 d .
H3 H 0.4241 0.9133 0.0838 0.031 Uiso 1 1 calc R
C4 C 0.34842(8) 0.89414(9) 0.17727(6) 0.0213(2) Uani 1 1 d .
H4 H 0.4027 0.8821 0.2044 0.026 Uiso 1 1 calc R
C5 C 0.25321(7) 0.89530(7) 0.20760(5) 0.01226(18) Uani 1 1 d .
C6 C 0.22922(7) 0.88330(7) 0.28353(5) 0.01068(18) Uani 1 1 d .
C7 C 0.22530(7) 0.87248(7) 0.39239(5) 0.01023(17) Uani 1 1 d .
C8 C 0.24434(7) 0.86780(7) 0.46751(5) 0.01130(17) Uani 1 1 d .
C9 C 0.33299(7) 0.84285(8) 0.49551(6) 0.01557(19) Uani 1 1 d .
H9 H 0.3878 0.8275 0.4659 0.019 Uiso 1 1 calc R
C10 C 0.34009(7) 0.84079(8) 0.56772(6) 0.0179(2) Uani 1 1 d .
H10 H 0.3991 0.8227 0.5875 0.022 Uiso 1 1 calc R
C11 C 0.25788(7) 0.86609(8) 0.61018(5) 0.01512(19) Uani 1 1 d .
H11 H 0.2614 0.8668 0.6591 0.018 Uiso 1 1 calc R
C12 C 0.17085(7) 0.89018(6) 0.57970(5) 0.01010(17) Uani 1 1 d .
H12 H 0.1157 0.9066 0.6087 0.012 Uiso 1 1 calc R
C13 C -0.20460(7) 0.99760(7) 0.12610(5) 0.00935(17) Uani 1 1 d .
C14 C -0.23549(8) 1.08869(7) 0.15099(6) 0.0189(2) Uani 1 1 d .
H14 H -0.1885 1.1375 0.1559 0.023 Uiso 1 1 calc R
C15 C -0.33383(10) 1.10853(10) 0.16850(8) 0.0317(3) Uani 1 1 d .
H15 H -0.3532 1.1705 0.1835 0.038 Uiso 1 1 calc R
C16 C -0.40252(9) 1.03609(11) 0.16350(9) 0.0364(3) Uani 1 1 d .
H16 H -0.4688 1.0487 0.1760 0.044 Uiso 1 1 calc R
C17 C -0.37456(9) 0.94370(10) 0.13994(9) 0.0354(3) Uani 1 1 d .
H17 H -0.4218 0.8947 0.1367 0.043 Uiso 1 1 calc R
C18 C -0.27737(8) 0.92543(9) 0.12170(7) 0.0237(2) Uani 1 1 d .
H18 H -0.2589 0.8635 0.1059 0.028 Uiso 1 1 calc R
C19 C -0.22859(7) 0.63120(7) 0.10408(5) 0.01007(17) Uani 1 1 d .
C20 C -0.25790(8) 0.64370(8) 0.17578(6) 0.0179(2) Uani 1 1 d .
H20 H -0.2122 0.6647 0.2077 0.021 Uiso 1 1 calc R
C21 C -0.35423(9) 0.62482(10) 0.19857(7) 0.0293(3) Uani 1 1 d .
H21 H -0.3736 0.6337 0.2460 0.035 Uiso 1 1 calc R
C22 C -0.42259(10) 0.59290(10) 0.15204(8) 0.0333(3) Uani 1 1 d .
H22 H -0.4875 0.5799 0.1681 0.040 Uiso 1 1 calc R
C23 C -0.39459(9) 0.58020(9) 0.08151(7) 0.0268(3) Uani 1 1 d .
H23 H -0.4406 0.5580 0.0502 0.032 Uiso 1 1 calc R
C24 C -0.29702(8) 0.60068(7) 0.05709(6) 0.0169(2) Uani 1 1 d .
H24 H -0.2785 0.5937 0.0094 0.020 Uiso 1 1 calc R
C25 C 0.24080(6) 0.31399(7) 0.14560(5) 0.01122(17) Uani 1 1 d .
C26 C 0.29650(8) 0.37792(9) 0.18265(7) 0.0256(2) Uani 1 1 d .
H26 H 0.2649 0.4270 0.2092 0.031 Uiso 1 1 calc R
C27 C 0.39990(9) 0.37069(11) 0.18130(9) 0.0382(4) Uani 1 1 d .
H27 H 0.4366 0.4138 0.2075 0.046 Uiso 1 1 calc R
C28 C 0.44715(9) 0.29970(13) 0.14120(7) 0.0387(4) Uani 1 1 d .
H28 H 0.5161 0.2956 0.1392 0.046 Uiso 1 1 calc R
C29 C 0.39294(12) 0.23532(15) 0.10444(7) 0.0465(4) Uani 1 1 d .
H29 H 0.4249 0.1861 0.0783 0.056 Uiso 1 1 calc R
C30 C 0.28955(9) 0.24277(11) 0.10579(6) 0.0275(3) Uani 1 1 d .
H30 H 0.2532 0.1993 0.0796 0.033 Uiso 1 1 calc R

loop_
_atom_site_aniso_label
_atom_site_aniso_U_11
_atom_site_aniso_U_22
_atom_site_aniso_U_33
_atom_site_aniso_U_23
_atom_site_aniso_U_13
_atom_site_aniso_U_12
Cu1 0.00547(6) 0.01189(6) 0.00519(6) 0.00030(4) -0.00049(4) -0.00150(4)
Cu2 0.00637(6) 0.01089(6) 0.00489(6) 0.00000(4) 0.00021(4) -0.00070(4)
V1 0.00997(7) 0.00659(7) 0.00400(7) 0.00060(5) -0.00029(5) -0.00160(5)
P1 0.00440(9) 0.00577(10) 0.00428(10) 0.00030(7) 0.00041(7) -0.00021(7)
P2 0.00908(10) 0.00889(11) 0.00548(10) -0.00030(8) 0.00142(8) -0.00221(8)
P3 0.00639(10) 0.01028(11) 0.00569(10) -0.00180(8) -0.00050(8) -0.00001(8)
O1 0.0060(3) 0.0100(3) 0.0030(3) 0.0040(2) -0.0020(2) -0.0003(2)
O2 0.0109(3) 0.0040(3) 0.0050(3) 0.0020(2) -0.0017(2) -0.0042(2)
O3 0.0090(3) 0.0070(3) 0.0050(3) 0.0012(2) -0.0014(2) -0.0027(2)
O4 0.0088(3) 0.0131(3) 0.0130(3) 0.0028(2) -0.0019(2) 0.0002(2)
O5 0.0099(3) 0.0100(3) 0.0090(3) 0.0055(2) 0.0010(2) -0.0022(2)
O6 0.0189(3) 0.0160(3) 0.0030(3) -0.0017(2) -0.0030(2) 0.0020(3)
O7 0.0150(4) 0.0144(3) 0.0035(3) 0.0001(2) -0.0002(3) 0.0010(3)
O8 0.0089(3) 0.0110(3) 0.0101(3) -0.0003(2) -0.0020(2) 0.0000(2)
O9 0.0070(3) 0.0180(3) 0.0060(3) -0.0039(2) 0.0000(2) 0.0070(2)
O10 0.0220(4) 0.0130(3) 0.0050(3) -0.0017(2) -0.0010(2) -0.0040(3)
O90 0.0378(5) 0.0150(3) 0.0101(3) -0.0010(3) -0.0030(3) 0.0000(3)
N1 0.0099(4) 0.0160(4) 0.0060(4) -0.0030(3) 0.0010(3) -0.0040(3)
N2 0.0102(4) 0.0179(4) 0.0039(3) 0.0020(3) 0.0001(3) 0.0020(3)
N3 0.0081(3) 0.0079(3) 0.0080(3) 0.0010(3) -0.0001(3) -0.0001(3)
N4 0.0109(3) 0.0010(3) 0.0060(3) 0.0000(2) -0.0030(3) -0.0010(3)
N10 0.0043(3) 0.0193(4) 0.0164(4) 0.0030(3) -0.0031(3) 0.0047(3)
C1 0.0139(5) 0.0200(5) 0.0121(4) 0.0050(4) -0.0052(4) -0.0040(4)
C2 0.0151(5) 0.0462(7) 0.0069(4) 0.0071(4) 0.0061(4) 0.0001(5)
C3 0.0102(5) 0.0492(8) 0.0174(5) 0.0012(5) 0.0061(4) -0.0031(4)
C4 0.0069(4) 0.0419(7) 0.0150(5) -0.0009(4) 0.0020(4) 0.0050(4)
C5 0.0128(4) 0.0150(4) 0.0091(4) -0.0050(3) -0.0020(3) -0.0040(3)
C6 0.0089(4) 0.0141(4) 0.0090(4) -0.0038(3) 0.0003(3) -0.0030(4)
C7 0.0068(4) 0.0120(4) 0.0120(4) 0.0020(3) -0.0019(3) -0.0030(3)
C8 0.0139(4) 0.0140(4) 0.0060(4) -0.0020(3) -0.0010(3) -0.0010(3)
C9 0.0050(4) 0.0250(5) 0.0169(5) 0.0030(4) -0.0019(3) 0.0041(4)
C10 0.0102(4) 0.0293(6) 0.0152(5) 0.0042(4) -0.0090(4) 0.0018(4)
C11 0.0151(5) 0.0252(5) 0.0058(4) 0.0020(4) -0.0070(3) 0.0050(4)
C12 0.0138(4) 0.0050(4) 0.0111(4) -0.0011(3) 0.0041(3) -0.0040(3)
C13 0.0090(4) 0.0150(4) 0.0039(4) 0.0020(3) 0.0010(3) 0.0050(3)
C14 0.0147(5) 0.0140(5) 0.0270(6) -0.0011(4) 0.0090(4) -0.0011(4)
C15 0.0229(6) 0.0261(6) 0.0450(8) -0.0020(5) 0.0083(5) 0.0052(5)
C16 0.0102(5) 0.0391(7) 0.0587(9) 0.0010(6) 0.0112(5) 0.0062(5)
C17 0.0120(5) 0.0280(6) 0.0650(10) -0.0109(6) 0.0113(5) -0.0041(5)
C18 0.0121(5) 0.0248(5) 0.0343(6) -0.0051(5) -0.0001(4) 0.0061(4)
C19 0.0078(4) 0.0089(4) 0.0130(4) 0.0010(3) 0.0040(3) 0.0000(3)
C20 0.0180(5) 0.0189(5) 0.0160(5) 0.0069(4) 0.0068(4) 0.0039(4)
C21 0.0238(6) 0.0382(7) 0.0250(6) 0.0059(5) 0.0071(5) 0.0059(5)
C22 0.0171(6) 0.0330(7) 0.0478(8) 0.0158(6) 0.0191(5) 0.0050(5)
C23 0.0150(5) 0.0269(6) 0.0389(7) 0.0039(5) -0.0051(5) -0.0041(4)
C24 0.0190(5) 0.0109(4) 0.0199(5) 0.0008(4) 0.0079(4) 0.0069(4)
C25 0.0038(4) 0.0179(4) 0.0122(4) 0.0059(4) -0.0020(3) 0.0008(3)
C26 0.0163(5) 0.0170(5) 0.0444(7) 0.0037(5) -0.0103(5) 0.0010(4)
C27 0.0161(6) 0.0370(7) 0.0632(10) 0.0191(7) -0.0200(6) -0.0131(5)
C28 0.0090(5) 0.0810(11) 0.0248(6) 0.0188(7) 0.0109(4) 0.0169(6)
C29 0.0381(8) 0.0803(12) 0.0200(6) -0.0019(7) 0.0091(5) 0.0338(8)
C30 0.0210(5) 0.0469(7) 0.0150(5) -0.0060(5) -0.0031(4) 0.0129(5)

loop_
_atom_type_symbol
_atom_type_description
_atom_type_scat_dispersion_real
_atom_type_scat_dispersion_imag
_atom_type_scat_source
C C 0.0033 0.0016 'International Tables Vol C Tables 4.2.6.8 and 6.1.1.4'
H H 0.0000 0.0000 'International Tables Vol C Tables 4.2.6.8 and 6.1.1.4'
Cu Cu 0.3201 1.2651 'International Tables Vol C Tables 4.2.6.8 and 6.1.1.4'
N N 0.0061 0.0033 'International Tables Vol C Tables 4.2.6.8 and 6.1.1.4'
O O 0.0106 0.0060 'International Tables Vol C Tables 4.2.6.8 and 6.1.1.4'
P P 0.1023 0.0942 'International Tables Vol C Tables 4.2.6.8 and 6.1.1.4'
V V 0.3005 0.5294 'International Tables Vol C Tables 4.2.6.8 and 6.1.1.4'

loop_
_geom_angle_atom_site_label_1
_geom_angle_atom_site_label_2
_geom_angle_atom_site_label_3
_geom_angle
_geom_angle_site_symmetry_1
_geom_angle_site_symmetry_3
O9 Cu1 O1 85.04(3) 2 .
O9 Cu1 N2 99.33(3) 2 .
O1 Cu1 N2 165.57(3) . .
O9 Cu1 N1 156.41(3) 2 .
O1 Cu1 N1 91.41(3) . .
N2 Cu1 N1 79.06(3) . .
O9 Cu1 O90 105.02(3) 2 .
O1 Cu1 O90 98.26(3) . .
N2 Cu1 O90 93.90(3) . .
N1 Cu1 O90 98.57(3) . .
O8 Cu2 N3 96.26(3) . 2_545
O8 Cu2 O7 89.25(3) . 3_565
N3 Cu2 O7 172.95(3) 2_545 3_565
O8 Cu2 N4 171.39(3) . 2_545
N3 Cu2 N4 80.55(3) 2_545 2_545
O7 Cu2 N4 93.37(3) 3_565 2_545
O8 Cu2 O7 94.39(3) . .
N3 Cu2 O7 97.21(3) 2_545 .
O7 Cu2 O7 86.69(3) 3_565 .
N4 Cu2 O7 93.94(3) 2_545 .
O4 V1 O10 113.32(3) . 3_565
O4 V1 O3 114.23(3) . .
O10 V1 O3 132.37(3) 3_565 .
O4 V1 O2 100.33(3) . 3_575
O10 V1 O2 82.02(3) 3_565 3_575
O3 V1 O2 87.04(3) . 3_575
O4 V1 O5 100.14(3) . .
O10 V1 O5 89.64(3) 3_565 .
O3 V1 O5 84.85(3) . .
O2 V1 O5 159.53(3) 3_575 .
O2 P1 O3 113.02(4) . .
O2 P1 O1 109.28(4) . .
O3 P1 O1 110.86(4) . .
O2 P1 C13 107.77(4) . .
O3 P1 C13 105.03(4) . .
O1 P1 C13 110.78(4) . .
O5 P2 O7 115.18(4) . .
O5 P2 O6 110.52(4) . .
O7 P2 O6 107.69(4) . .
O5 P2 C19 106.39(4) . .
O7 P2 C19 111.31(4) . .
O6 P2 C19 105.33(4) . .
O9 P3 O8 112.89(4) . .
O9 P3 O10 110.76(4) . .
O8 P3 O10 112.16(4) . .
O9 P3 C25 105.45(4) . .
O8 P3 C25 108.69(4) . .
O10 P3 C25 106.44(4) . .
P1 O1 Cu1 128.08(4) . .
P1 O2 V1 134.33(4) . 3_575
P1 O3 V1 136.60(4) . .
P2 O5 V1 134.41(4) . .
P2 O7 Cu2 119.10(4) . 3_565
P2 O7 Cu2 145.59(4) . .
Cu2 O7 Cu2 93.31(3) 3_565 .
P3 O8 Cu2 124.47(4) . .
P3 O9 Cu1 134.86(4) . 2_545
P3 O10 V1 137.82(4) . 3_565
C1 N1 C5 117.55(9) . .
C1 N1 Cu1 127.59(7) . .
C5 N1 Cu1 114.85(6) . .
C6 N2 N3 104.81(7) . .
C6 N2 Cu1 116.55(6) . .
N3 N2 Cu1 138.38(6) . .
C7 N3 N2 105.93(7) . .
C7 N3 Cu2 115.60(6) . 2
N2 N3 Cu2 137.57(6) . 2
C12 N4 C8 118.45(8) . .
C12 N4 Cu2 127.04(6) . 2
C8 N4 Cu2 114.22(6) . 2
C7 N10 C6 100.91(8) . .
N1 C1 C2 123.51(9) . .
C1 C2 C3 117.83(10) . .
C4 C3 C2 119.96(10) . .
C5 C4 C3 118.10(10) . .
N1 C5 C4 123.00(9) . .
N1 C5 C6 112.80(9) . .
C4 C5 C6 124.18(9) . .
N10 C6 N2 114.26(8) . .
N10 C6 C5 129.48(9) . .
N2 C6 C5 116.06(9) . .
N3 C7 N10 114.08(8) . .
N3 C7 C8 116.72(8) . .
N10 C7 C8 129.09(8) . .
N4 C8 C9 121.71(9) . .
N4 C8 C7 112.46(8) . .
C9 C8 C7 125.82(9) . .
C8 C9 C10 119.55(9) . .
C9 C10 C11 118.70(9) . .
C12 C11 C10 119.57(9) . .
N4 C12 C11 121.99(9) . .
C14 C13 C18 117.15(9) . .
C14 C13 P1 123.49(8) . .
C18 C13 P1 119.33(8) . .
C15 C14 C13 121.81(11) . .
C16 C15 C14 119.19(12) . .
C15 C16 C17 120.81(11) . .
C18 C17 C16 119.45(12) . .
C17 C18 C13 121.56(11) . .
C24 C19 C20 119.71(9) . .
C24 C19 P2 119.24(7) . .
C20 C19 P2 120.79(8) . .
C21 C20 C19 119.80(11) . .
C20 C21 C22 120.74(12) . .
C21 C22 C23 119.96(11) . .
C22 C23 C24 120.07(12) . .
C19 C24 C23 119.69(10) . .
C26 C25 C30 118.32(10) . .
C26 C25 P3 120.34(8) . .
C30 C25 P3 121.32(8) . .
C25 C26 C27 121.14(13) . .
C28 C27 C26 119.75(13) . .
C29 C28 C27 119.84(11) . .
C28 C29 C30 120.29(13) . .
C25 C30 C29 120.63(13) . .

loop_
_geom_bond_atom_site_label_1
_geom_bond_atom_site_label_2
_geom_bond_distance
_geom_bond_site_symmetry_2
Cu1 O9 1.9181(7) 2
Cu1 O1 1.9684(6) .
Cu1 N2 1.9736(8) .
Cu1 N1 2.0794(8) .
Cu1 O90 2.2581(8) .
Cu2 O8 1.9225(7) .
Cu2 N3 1.9567(8) 2_545
Cu2 O7 1.9809(7) 3_565
Cu2 N4 2.0385(8) 2_545
Cu2 O7 2.2968(8) .
V1 O4 1.5897(7) .
V1 O10 1.9345(7) 3_565
V1 O3 1.9459(7) .
V1 O2 1.9751(6) 3_575
V1 O5 2.0029(7) .
P1 O2 1.5173(6) .
P1 O3 1.5204(6) .
P1 O1 1.5309(6) .
P1 C13 1.7844(9) .
P2 O5 1.5120(7) .
P2 O7 1.5197(7) .
P2 O6 1.5751(7) .
P2 C19 1.7915(9) .
P3 O9 1.5113(7) .
P3 O8 1.5181(7) .
P3 O10 1.5311(7) .
P3 C25 1.8092(9) .
O2 V1 1.9751(6) 3_575
O7 Cu2 1.9809(7) 3_565
O9 Cu1 1.9181(7) 2_545
O10 V1 1.9344(7) 3_565
N1 C1 1.3409(13) .
N1 C5 1.3466(13) .
N2 C6 1.3432(13) .
N2 N3 1.3560(11) .
N3 C7 1.3328(12) .
N3 Cu2 1.9568(8) 2
N4 C12 1.3430(12) .
N4 C8 1.3572(12) .
N4 Cu2 2.0384(8) 2
N10 C7 1.3391(13) .
N10 C6 1.3392(12) .
C1 C2 1.3783(14) .
C2 C3 1.3842(16) .
C3 C4 1.3835(16) .
C4 C5 1.3802(14) .
C5 C6 1.4677(13) .
C7 C8 1.4598(12) .
C8 C9 1.3749(13) .
C9 C10 1.3761(14) .
C10 C11 1.3811(15) .
C11 C12 1.3735(13) .
C13 C14 1.3919(14) .
C13 C18 1.3993(15) .
C14 C15 1.3780(16) .
C15 C16 1.365(2) .
C16 C17 1.3894(19) .
C17 C18 1.3619(16) .
C19 C24 1.3786(15) .
C19 C20 1.4059(13) .
C20 C21 1.3729(16) .
C21 C22 1.378(2) .
C22 C23 1.381(2) .
C23 C24 1.4012(16) .
C25 C26 1.3704(15) .
C25 C30 1.3807(15) .
C26 C27 1.3967(16) .
C27 C28 1.372(2) .
C28 C29 1.360(3) .
C29 C30 1.3968(19) .

loop_
_geom_torsion_atom_site_label_1
_geom_torsion_atom_site_label_2
_geom_torsion_atom_site_label_3
_geom_torsion_atom_site_label_4
_geom_torsion
_geom_torsion_site_symmetry_1
_geom_torsion_site_symmetry_4
O2 P1 O1 Cu1 27.10(6) . .
O3 P1 O1 Cu1 152.32(4) . .
C13 P1 O1 Cu1 -91.48(5) . .
O9 Cu1 O1 P1 112.99(5) 2 .
N2 Cu1 O1 P1 -138.60(11) . .
N1 Cu1 O1 P1 -90.37(5) . .
O90 Cu1 O1 P1 8.50(5) . .
O3 P1 O2 V1 17.64(7) . 3_575
O1 P1 O2 V1 141.59(5) . 3_575
C13 P1 O2 V1 -97.96(6) . 3_575
O2 P1 O3 V1 105.34(6) . .
O1 P1 O3 V1 -17.74(7) . .
C13 P1 O3 V1 -137.44(6) . .
O4 V1 O3 P1 -24.82(7) . .
O10 V1 O3 P1 158.80(5) 3_565 .
O2 V1 O3 P1 -124.81(6) 3_575 .
O5 V1 O3 P1 74.00(6) . .
O7 P2 O5 V1 -62.37(7) . .
O6 P2 O5 V1 59.94(7) . .
C19 P2 O5 V1 173.80(5) . .
O4 V1 O5 P2 1.44(7) . .
O10 V1 O5 P2 115.08(6) 3_565 .
O3 V1 O5 P2 -112.30(6) . .
O2 V1 O5 P2 -179.37(6) 3_575 .
O5 P2 O7 Cu2 18.59(6) . 3_565
O6 P2 O7 Cu2 -105.22(5) . 3_565
C19 P2 O7 Cu2 139.80(5) . 3_565
O5 P2 O7 Cu2 -139.74(6) . .
O6 P2 O7 Cu2 96.44(7) . .
C19 P2 O7 Cu2 -18.54(9) . .
O8 Cu2 O7 P2 -109.85(7) . .
N3 Cu2 O7 P2 -12.96(8) 2_545 .
O7 Cu2 O7 P2 161.15(9) 3_565 .
N4 Cu2 O7 P2 68.00(7) 2_545 .
O8 Cu2 O7 Cu2 89.00(3) . 3_565
N3 Cu2 O7 Cu2 -174.11(3) 2_545 3_565
O7 Cu2 O7 Cu2 0.0 3_565 3_565
N4 Cu2 O7 Cu2 -93.15(3) 2_545 3_565
O9 P3 O8 Cu2 -96.25(5) . .
O10 P3 O8 Cu2 29.72(6) . .
C25 P3 O8 Cu2 147.13(5) . .
N3 Cu2 O8 P3 52.72(5) 2_545 .
O7 Cu2 O8 P3 -122.89(5) 3_565 .
N4 Cu2 O8 P3 -15.0(2) 2_545 .
O7 Cu2 O8 P3 150.49(5) . .
O8 P3 O9 Cu1 38.83(7) . 2_545
O10 P3 O9 Cu1 -87.89(7) . 2_545
C25 P3 O9 Cu1 157.36(6) . 2_545
O9 P3 O10 V1 150.85(6) . 3_565
O8 P3 O10 V1 23.72(8) . 3_565
C25 P3 O10 V1 -95.02(7) . 3_565
O9 Cu1 N1 C1 95.77(11) 2 .
O1 Cu1 N1 C1 14.97(9) . .
N2 Cu1 N1 C1 -175.94(9) . .
O90 Cu1 N1 C1 -83.59(9) . .
O9 Cu1 N1 C5 -82.83(10) 2 .
O1 Cu1 N1 C5 -163.64(7) . .
N2 Cu1 N1 C5 5.46(7) . .
O90 Cu1 N1 C5 97.80(7) . .
O9 Cu1 N2 C6 148.43(7) 2 .
O1 Cu1 N2 C6 41.76(17) . .
N1 Cu1 N2 C6 -7.65(7) . .
O90 Cu1 N2 C6 -105.64(7) . .
O9 Cu1 N2 N3 -24.62(10) 2 .
O1 Cu1 N2 N3 -131.29(11) . .
N1 Cu1 N2 N3 179.29(10) . .
O90 Cu1 N2 N3 81.31(10) . .
C6 N2 N3 C7 0.64(10) . .
Cu1 N2 N3 C7 174.22(8) . .
C6 N2 N3 Cu2 168.70(8) . 2
Cu1 N2 N3 Cu2 -17.72(16) . 2
C5 N1 C1 C2 -1.66(16) . .
Cu1 N1 C1 C2 179.76(9) . .
N1 C1 C2 C3 1.11(19) . .
C1 C2 C3 C4 0.9(2) . .
C2 C3 C4 C5 -2.2(2) . .
C1 N1 C5 C4 0.23(15) . .
Cu1 N1 C5 C4 178.99(9) . .
C1 N1 C5 C6 178.72(9) . .
Cu1 N1 C5 C6 -2.52(10) . .
C3 C4 C5 N1 1.66(18) . .
C3 C4 C5 C6 -176.66(11) . .
C7 N10 C6 N2 0.56(11) . .
C7 N10 C6 C5 175.04(10) . .
N3 N2 C6 N10 -0.78(11) . .
Cu1 N2 C6 N10 -176.02(7) . .
N3 N2 C6 C5 -176.04(8) . .
Cu1 N2 C6 C5 8.72(11) . .
N1 C5 C6 N10 -178.22(10) . .
C4 C5 C6 N10 0.25(18) . .
N1 C5 C6 N2 -3.82(13) . .
C4 C5 C6 N2 174.66(10) . .
N2 N3 C7 N10 -0.34(11) . .
Cu2 N3 C7 N10 -171.44(7) 2 .
N2 N3 C7 C8 176.21(8) . .
Cu2 N3 C7 C8 5.12(11) 2 .
C6 N10 C7 N3 -0.11(11) . .
C6 N10 C7 C8 -176.15(10) . .
C12 N4 C8 C9 0.97(14) . .
Cu2 N4 C8 C9 -173.36(8) 2 .
C12 N4 C8 C7 -179.35(8) . .
Cu2 N4 C8 C7 6.32(10) 2 .
N3 C7 C8 N4 -7.58(12) . .
N10 C7 C8 N4 168.37(9) . .
N3 C7 C8 C9 172.09(10) . .
N10 C7 C8 C9 -11.97(17) . .
N4 C8 C9 C10 0.10(16) . .
C7 C8 C9 C10 -179.53(10) . .
C8 C9 C10 C11 -1.39(16) . .
C9 C10 C11 C12 1.61(17) . .
C8 N4 C12 C11 -0.74(13) . .
Cu2 N4 C12 C11 172.78(7) 2 .
C10 C11 C12 N4 -0.56(15) . .
O2 P1 C13 C14 -1.00(10) . .
O3 P1 C13 C14 -121.74(9) . .
O1 P1 C13 C14 118.50(9) . .
O2 P1 C13 C18 176.75(8) . .
O3 P1 C13 C18 56.00(9) . .
O1 P1 C13 C18 -63.75(9) . .
C18 C13 C14 C15 -2.05(17) . .
P1 C13 C14 C15 175.74(10) . .
C13 C14 C15 C16 2.1(2) . .
C14 C15 C16 C17 -1.1(2) . .
C15 C16 C17 C18 0.0(3) . .
C16 C17 C18 C13 0.0(2) . .
C14 C13 C18 C17 0.95(18) . .
P1 C13 C18 C17 -176.93(11) . .
O5 P2 C19 C24 57.26(9) . .
O7 P2 C19 C24 -68.95(9) . .
O6 P2 C19 C24 174.62(7) . .
O5 P2 C19 C20 -116.99(8) . .
O7 P2 C19 C20 116.80(8) . .
O6 P2 C19 C20 0.37(9) . .
C24 C19 C20 C21 0.44(16) . .
P2 C19 C20 C21 174.66(9) . .
C19 C20 C21 C22 0.54(18) . .
C20 C21 C22 C23 -0.4(2) . .
C21 C22 C23 C24 -0.65(19) . .
C20 C19 C24 C23 -1.49(15) . .
P2 C19 C24 C23 -175.81(8) . .
C22 C23 C24 C19 1.61(17) . .
O9 P3 C25 C26 -43.02(10) . .
O8 P3 C25 C26 78.28(9) . .
O10 P3 C25 C26 -160.73(9) . .
O9 P3 C25 C30 138.73(9) . .
O8 P3 C25 C30 -99.97(9) . .
O10 P3 C25 C30 21.02(10) . .
C30 C25 C26 C27 -0.99(18) . .
P3 C25 C26 C27 -179.30(10) . .
C25 C26 C27 C28 1.3(2) . .
C26 C27 C28 C29 -1.6(2) . .
C27 C28 C29 C30 1.7(2) . .
C26 C25 C30 C29 1.08(18) . .
P3 C25 C30 C29 179.36(11) . .
C28 C29 C30 C25 -1.5(2) . .
